data_7104977
loop_
_publ_author_name
'Liu, Wen-Bo'
'Zheng, Sheng-Cai'
'He, Hu'
'Zhao, Xiao-Ming'
'Dai, Li-Xin'
'You, Shu-Li'

_publ_section_title
;
 Iridium-catalyzed regio- and enantioselective allylic alkylation of
 fluorobis(phenylsulfonyl)methane.
;
_journal_issue 43
_journal_name_full 'Chemical communications (Cambridge, England)'
_journal_page_first 6604
_journal_page_last 6606
_journal_paper_doi 10.1039/b914315g
_journal_year 2009
_chemical_absolute_configuration ad
_chemical_formula_sum 'C22 H18 Br F O4 S2'
_chemical_formula_weight 509.39
_chemical_name_systematic
;
?
;
_space_group_IT_number 19
_symmetry_cell_setting orthorhombic
_symmetry_space_group_name_Hall 'P 2ac 2ab'
_symmetry_space_group_name_H-M 'P 21 21 21'
_atom_sites_solution_hydrogens geom
_atom_sites_solution_primary direct
_atom_sites_solution_secondary difmap
_audit_creation_method SHELXL-97
_cell_angle_alpha 90.00
_cell_angle_beta 90.00
_cell_angle_gamma 90.00
_cell_formula_units_Z 4
_cell_length_a 6.7803(10)
_cell_length_b 13.3388(18)
_cell_length_c 23.631(3)
_cell_measurement_reflns_used 2063
_cell_measurement_temperature 293(2)
_cell_measurement_theta_max 39.330
_cell_measurement_theta_min 4.605
_cell_volume 2137.2(5)
_computing_cell_refinement 'Bruker SMART'
_computing_data_collection 'Bruker SMART'
_computing_data_reduction 'Bruker SHELXTL'
_computing_molecular_graphics 'Bruker SHELXTL'
_computing_publication_material 'Bruker SHELXTL'
_computing_structure_refinement 'SHELXL-97 (Sheldrick, 1997)'
_computing_structure_solution 'SHELXS-97 (Sheldrick, 1990)'
_diffrn_ambient_temperature 293(2)
_diffrn_measured_fraction_theta_full 0.998
_diffrn_measured_fraction_theta_max 0.998
_diffrn_measurement_device_type 'CCD area detector'
_diffrn_measurement_method 'phi and omega scans'
_diffrn_radiation_monochromator graphite
_diffrn_radiation_source 'fine-focus sealed tube'
_diffrn_radiation_type MoK\a
_diffrn_radiation_wavelength 0.71073
_diffrn_reflns_av_R_equivalents 0.0871
_diffrn_reflns_av_sigmaI/netI 0.1043
_diffrn_reflns_limit_h_max 8
_diffrn_reflns_limit_h_min -8
_diffrn_reflns_limit_k_max 15
_diffrn_reflns_limit_k_min -17
_diffrn_reflns_limit_l_max 30
_diffrn_reflns_limit_l_min -26
_diffrn_reflns_number 12690
_diffrn_reflns_theta_full 27.00
_diffrn_reflns_theta_max 27.00
_diffrn_reflns_theta_min 1.72
_exptl_absorpt_coefficient_mu 2.154
_exptl_absorpt_correction_T_max 1.0000
_exptl_absorpt_correction_T_min 0.6323
_exptl_absorpt_correction_type empirical
_exptl_absorpt_process_details sadabs
_exptl_crystal_colour colorless
_exptl_crystal_density_diffrn 1.583
_exptl_crystal_density_method 'not measured'
_exptl_crystal_description prismatic
_exptl_crystal_F_000 1032
_exptl_crystal_size_max 0.403
_exptl_crystal_size_mid 0.140
_exptl_crystal_size_min 0.127
_refine_diff_density_max 0.514
_refine_diff_density_min -0.357
_refine_diff_density_rms 0.064
_refine_ls_abs_structure_details 'Flack H D (1983), Acta Cryst. A39, 876-881'
_refine_ls_abs_structure_Flack -0.017(10)
_refine_ls_extinction_method none
_refine_ls_goodness_of_fit_ref 0.888
_refine_ls_hydrogen_treatment constr
_refine_ls_matrix_type full
_refine_ls_number_parameters 271
_refine_ls_number_reflns 4655
_refine_ls_number_restraints 0
_refine_ls_restrained_S_all 0.888
_refine_ls_R_factor_all 0.0911
_refine_ls_R_factor_gt 0.0526
_refine_ls_shift/su_max 0.001
_refine_ls_shift/su_mean 0.000
_refine_ls_structure_factor_coef Fsqd
_refine_ls_weighting_details 'calc w=1/[\s^2^(Fo^2^)+(0.0221P)^2^+0.0000P] where P=(Fo^2^+2Fc^2^)/3'
_refine_ls_weighting_scheme calc
_refine_ls_wR_factor_gt 0.0809
_refine_ls_wR_factor_ref 0.0912
_reflns_number_gt 2914
_reflns_number_total 4655
_reflns_threshold_expression >2sigma(I)
_cod_data_source_file b914315g.txt
_cod_data_source_block cd28486
_cod_depositor_comments
;
The following automatic conversions were performed:
'_symmetry_cell_setting' value 'Orthorhombic' changed to 'orthorhombic'
according to '/home/saulius/struct/CIF-dictionaries/cif_core.dic'
dictionary named 'cif_core.dic' version 2.4.1 from 2010-06-29.

Automatic conversion script
Id: cif_fix_enum 1527 2010-12-29 10:47:43Z saulius 
;
_cod_original_sg_symbol_H-M P2(1)2(1)2(1)
_cod_database_code 7104977

loop_
_symmetry_equiv_pos_as_xyz
'x, y, z'
'-x+1/2, -y, z+1/2'
'-x, y+1/2, -z+1/2'
'x+1/2, -y+1/2, -z'

loop_
_atom_site_label
_atom_site_type_symbol
_atom_site_fract_x
_atom_site_fract_y
_atom_site_fract_z
_atom_site_U_iso_or_equiv
_atom_site_adp_type
_atom_site_occupancy
_atom_site_symmetry_multiplicity
_atom_site_calc_flag
_atom_site_refinement_flags
_atom_site_disorder_assembly
_atom_site_disorder_group
Br Br 0.19734(9) 1.06103(4) -0.17916(2) 0.0711(2) Uani 1 1 d . . .
S1 S 0.5938(2) 0.99735(9) 0.17274(5) 0.0474(3) Uani 1 1 d . . .
S2 S 0.79828(18) 1.00144(9) 0.05774(5) 0.0419(3) Uani 1 1 d . . .
F1 F 0.4954(4) 0.89415(16) 0.08461(10) 0.0406(7) Uani 1 1 d . . .
O1 O 0.7297(5) 1.0761(2) 0.18454(14) 0.0654(10) Uani 1 1 d . . .
O2 O 0.3969(5) 1.0012(2) 0.19395(12) 0.0573(9) Uani 1 1 d . . .
O3 O 0.8433(5) 1.1048(2) 0.05206(14) 0.0564(10) Uani 1 1 d . . .
O4 O 0.9313(4) 0.9374(2) 0.08761(13) 0.0540(9) Uani 1 1 d . . .
C1 C 0.5565(6) 0.9919(3) 0.09445(18) 0.0359(11) Uani 1 1 d . . .
C2 C 0.3934(6) 1.0640(3) 0.07654(18) 0.0386(11) Uani 1 1 d . . .
H2 H 0.2728 1.0392 0.0947 0.046 Uiso 1 1 calc R . .
C3 C 0.4251(9) 1.1683(3) 0.0996(2) 0.0534(14) Uani 1 1 d . . .
H3 H 0.5467 1.1992 0.0943 0.064 Uiso 1 1 calc R . .
C4 C 0.2870(11) 1.2165(4) 0.1268(2) 0.0721(18) Uani 1 1 d . . .
H4A H 0.1646 1.1866 0.1325 0.087 Uiso 1 1 calc R . .
H4B H 0.3109 1.2807 0.1406 0.087 Uiso 1 1 calc R . .
C5 C 0.3512(6) 1.0638(3) 0.01336(17) 0.0354(11) Uani 1 1 d . . .
C6 C 0.3750(7) 1.1496(3) -0.0192(2) 0.0471(13) Uani 1 1 d . . .
H6 H 0.4208 1.2083 -0.0025 0.057 Uiso 1 1 calc R . .
C7 C 0.3310(7) 1.1482(4) -0.0763(2) 0.0486(13) Uani 1 1 d . . .
H7 H 0.3482 1.2058 -0.0980 0.058 Uiso 1 1 calc R . .
C8 C 0.2626(7) 1.0628(4) -0.10099(19) 0.0464(12) Uani 1 1 d . . .
C9 C 0.2332(7) 0.9777(3) -0.0692(2) 0.0474(13) Uani 1 1 d . . .
H9 H 0.1840 0.9197 -0.0859 0.057 Uiso 1 1 calc R . .
C10 C 0.2772(7) 0.9792(3) -0.01256(18) 0.0420(12) Uani 1 1 d . . .
H10 H 0.2567 0.9217 0.0089 0.050 Uiso 1 1 calc R . .
C11 C 0.6971(9) 0.8811(3) 0.19379(17) 0.0457(12) Uani 1 1 d . . .
C12 C 0.5707(9) 0.8003(4) 0.1985(2) 0.0597(15) Uani 1 1 d . . .
H12 H 0.4390 0.8054 0.1879 0.072 Uiso 1 1 calc R . .
C13 C 0.6464(10) 0.7116(4) 0.2196(3) 0.0727(19) Uani 1 1 d . . .
H13 H 0.5651 0.6559 0.2234 0.087 Uiso 1 1 calc R . .
C14 C 0.8402(11) 0.7057(5) 0.2347(2) 0.0733(19) Uani 1 1 d . . .
H14 H 0.8908 0.6452 0.2479 0.088 Uiso 1 1 calc R . .
C15 C 0.9607(10) 0.7871(4) 0.2308(2) 0.0665(17) Uani 1 1 d . . .
H15 H 1.0916 0.7826 0.2423 0.080 Uiso 1 1 calc R . .
C16 C 0.8893(9) 0.8758(4) 0.2098(2) 0.0536(14) Uani 1 1 d . . .
H16 H 0.9711 0.9315 0.2067 0.064 Uiso 1 1 calc R . .
C17 C 0.7608(6) 0.9499(3) -0.00993(18) 0.0386(11) Uani 1 1 d . . .
C18 C 0.7551(6) 1.0130(4) -0.05607(19) 0.0498(13) Uani 1 1 d . . .
H18 H 0.7683 1.0819 -0.0514 0.060 Uiso 1 1 calc R . .
C19 C 0.7297(8) 0.9727(4) -0.1089(2) 0.0576(15) Uani 1 1 d . . .
H19 H 0.7311 1.0141 -0.1405 0.069 Uiso 1 1 calc R . .
C20 C 0.7024(10) 0.8720(5) -0.1153(2) 0.0707(17) Uani 1 1 d . . .
H20 H 0.6778 0.8457 -0.1511 0.085 Uiso 1 1 calc R . .
C21 C 0.7110(9) 0.8089(4) -0.0690(2) 0.0693(17) Uani 1 1 d . . .
H21 H 0.6944 0.7402 -0.0739 0.083 Uiso 1 1 calc R . .
C22 C 0.7437(8) 0.8464(3) -0.0162(2) 0.0554(15) Uani 1 1 d . . .
H22 H 0.7544 0.8039 0.0149 0.066 Uiso 1 1 calc R . .

loop_
_atom_site_aniso_label
_atom_site_aniso_U_11
_atom_site_aniso_U_22
_atom_site_aniso_U_33
_atom_site_aniso_U_23
_atom_site_aniso_U_13
_atom_site_aniso_U_12
Br 0.0850(4) 0.0874(4) 0.0408(3) 0.0151(3) 0.0007(3) -0.0012(4)
S1 0.0597(8) 0.0454(7) 0.0370(7) -0.0064(7) -0.0007(7) -0.0012(7)
S2 0.0372(7) 0.0444(7) 0.0441(7) 0.0002(6) 0.0058(6) -0.0044(7)
F1 0.0502(17) 0.0308(13) 0.0409(16) -0.0008(12) 0.0003(12) -0.0076(13)
O1 0.088(3) 0.0419(19) 0.066(2) -0.0160(17) -0.021(2) -0.001(2)
O2 0.065(2) 0.068(2) 0.039(2) -0.0001(18) 0.0086(17) 0.013(2)
O3 0.059(3) 0.0440(19) 0.066(2) -0.0027(17) 0.0129(19) -0.0184(17)
O4 0.042(2) 0.070(2) 0.050(2) 0.005(2) -0.0001(17) 0.007(2)
C1 0.038(3) 0.034(3) 0.036(3) -0.003(2) 0.002(2) -0.006(2)
C2 0.033(3) 0.038(3) 0.044(3) -0.006(2) 0.002(2) 0.000(2)
C3 0.063(4) 0.039(3) 0.057(4) -0.003(3) -0.002(3) 0.007(3)
C4 0.101(5) 0.053(3) 0.063(4) -0.011(3) -0.007(4) 0.026(4)
C5 0.034(3) 0.032(2) 0.040(3) 0.000(2) -0.001(2) -0.002(2)
C6 0.052(3) 0.035(3) 0.054(3) 0.000(2) 0.004(3) 0.002(2)
C7 0.051(4) 0.044(3) 0.051(3) 0.013(2) 0.015(3) 0.006(3)
C8 0.040(3) 0.057(3) 0.043(3) 0.007(3) -0.001(2) -0.001(3)
C9 0.043(3) 0.051(3) 0.048(3) 0.002(2) 0.002(2) 0.003(2)
C10 0.039(3) 0.044(3) 0.043(3) 0.005(2) 0.000(2) 0.000(2)
C11 0.058(4) 0.047(3) 0.033(3) -0.004(2) -0.001(3) -0.005(3)
C12 0.062(4) 0.068(4) 0.049(3) 0.012(3) 0.003(3) -0.010(3)
C13 0.093(6) 0.052(4) 0.073(4) 0.014(3) 0.009(4) -0.004(3)
C14 0.101(6) 0.068(4) 0.051(4) 0.007(3) -0.004(4) 0.018(4)
C15 0.074(5) 0.072(4) 0.053(4) -0.002(3) -0.013(3) 0.003(4)
C16 0.064(4) 0.055(3) 0.042(3) -0.003(3) -0.012(3) -0.005(3)
C17 0.033(3) 0.036(3) 0.046(3) 0.000(2) 0.003(2) 0.005(2)
C18 0.045(3) 0.057(3) 0.048(3) 0.003(3) 0.008(3) 0.008(2)
C19 0.052(4) 0.082(4) 0.039(3) 0.011(3) 0.008(3) 0.015(3)
C20 0.066(4) 0.095(5) 0.052(4) -0.028(3) 0.000(3) 0.023(4)
C21 0.087(5) 0.050(3) 0.071(4) -0.021(3) 0.004(4) 0.024(3)
C22 0.067(4) 0.040(3) 0.059(4) 0.002(2) 0.008(3) 0.010(3)

loop_
_atom_type_symbol
_atom_type_description
_atom_type_scat_dispersion_real
_atom_type_scat_dispersion_imag
_atom_type_scat_source
C C 0.0033 0.0016 'International Tables Vol C Tables 4.2.6.8 and 6.1.1.4'
H H 0.0000 0.0000 'International Tables Vol C Tables 4.2.6.8 and 6.1.1.4'
O O 0.0106 0.0060 'International Tables Vol C Tables 4.2.6.8 and 6.1.1.4'
F F 0.0171 0.0103 'International Tables Vol C Tables 4.2.6.8 and 6.1.1.4'
S S 0.1246 0.1234 'International Tables Vol C Tables 4.2.6.8 and 6.1.1.4'
Br Br -0.2901 2.4595 'International Tables Vol C Tables 4.2.6.8 and 6.1.1.4'

loop_
_geom_angle_atom_site_label_1
_geom_angle_atom_site_label_2
_geom_angle_atom_site_label_3
_geom_angle
_geom_angle_site_symmetry_1
_geom_angle_site_symmetry_3
_geom_angle_publ_flag
O1 S1 O2 120.7(2) . . ?
O1 S1 C11 109.5(2) . . ?
O2 S1 C11 107.6(2) . . ?
O1 S1 C1 108.1(2) . . ?
O2 S1 C1 102.84(19) . . ?
C11 S1 C1 107.3(2) . . ?
O3 S2 O4 119.5(2) . . ?
O3 S2 C17 108.9(2) . . ?
O4 S2 C17 107.9(2) . . ?
O3 S2 C1 107.5(2) . . ?
O4 S2 C1 106.56(19) . . ?
C17 S2 C1 105.7(2) . . ?
F1 C1 C2 109.2(3) . . ?
F1 C1 S2 104.5(3) . . ?
C2 C1 S2 117.8(3) . . ?
F1 C1 S1 104.1(3) . . ?
C2 C1 S1 110.4(3) . . ?
S2 C1 S1 109.9(2) . . ?
C3 C2 C5 112.5(4) . . ?
C3 C2 C1 112.2(4) . . ?
C5 C2 C1 114.1(4) . . ?
C3 C2 H2 105.7 . . ?
C5 C2 H2 105.7 . . ?
C1 C2 H2 105.7 . . ?
C4 C3 C2 122.0(5) . . ?
C4 C3 H3 119.0 . . ?
C2 C3 H3 119.0 . . ?
C3 C4 H4A 120.0 . . ?
C3 C4 H4B 120.0 . . ?
H4A C4 H4B 120.0 . . ?
C10 C5 C6 118.1(4) . . ?
C10 C5 C2 120.4(4) . . ?
C6 C5 C2 121.3(4) . . ?
C7 C6 C5 120.3(4) . . ?
C7 C6 H6 119.9 . . ?
C5 C6 H6 119.9 . . ?
C8 C7 C6 120.2(4) . . ?
C8 C7 H7 119.9 . . ?
C6 C7 H7 119.9 . . ?
C7 C8 C9 120.4(4) . . ?
C7 C8 Br 120.4(4) . . ?
C9 C8 Br 119.1(4) . . ?
C10 C9 C8 119.3(4) . . ?
C10 C9 H9 120.4 . . ?
C8 C9 H9 120.4 . . ?
C9 C10 C5 121.7(4) . . ?
C9 C10 H10 119.1 . . ?
C5 C10 H10 119.1 . . ?
C16 C11 C12 122.1(5) . . ?
C16 C11 S1 120.2(4) . . ?
C12 C11 S1 117.4(4) . . ?
C13 C12 C11 117.8(5) . . ?
C13 C12 H12 121.1 . . ?
C11 C12 H12 121.1 . . ?
C14 C13 C12 120.2(6) . . ?
C14 C13 H13 119.9 . . ?
C12 C13 H13 119.9 . . ?
C15 C14 C13 120.8(6) . . ?
C15 C14 H14 119.6 . . ?
C13 C14 H14 119.6 . . ?
C14 C15 C16 120.1(6) . . ?
C14 C15 H15 120.0 . . ?
C16 C15 H15 120.0 . . ?
C11 C16 C15 119.0(5) . . ?
C11 C16 H16 120.5 . . ?
C15 C16 H16 120.5 . . ?
C18 C17 C22 121.3(4) . . ?
C18 C17 S2 119.0(3) . . ?
C22 C17 S2 119.7(3) . . ?
C19 C18 C17 119.0(5) . . ?
C19 C18 H18 120.5 . . ?
C17 C18 H18 120.5 . . ?
C20 C19 C18 120.4(5) . . ?
C20 C19 H19 119.8 . . ?
C18 C19 H19 119.8 . . ?
C19 C20 C21 120.3(5) . . ?
C19 C20 H20 119.8 . . ?
C21 C20 H20 119.8 . . ?
C22 C21 C20 120.6(5) . . ?
C22 C21 H21 119.7 . . ?
C20 C21 H21 119.7 . . ?
C21 C22 C17 118.2(5) . . ?
C21 C22 H22 120.9 . . ?
C17 C22 H22 120.9 . . ?

loop_
_geom_bond_atom_site_label_1
_geom_bond_atom_site_label_2
_geom_bond_distance
_geom_bond_site_symmetry_2
_geom_bond_publ_flag
Br C8 1.900(5) . ?
S1 O1 1.424(3) . ?
S1 O2 1.427(3) . ?
S1 C11 1.772(5) . ?
S1 C1 1.869(4) . ?
S2 O3 1.419(3) . ?
S2 O4 1.428(3) . ?
S2 C17 1.759(4) . ?
S2 C1 1.859(5) . ?
F1 C1 1.387(4) . ?
C1 C2 1.526(6) . ?
C2 C3 1.511(6) . ?
C2 C5 1.520(6) . ?
C2 H2 0.9800 . ?
C3 C4 1.304(7) . ?
C3 H3 0.9300 . ?
C4 H4A 0.9300 . ?
C4 H4B 0.9300 . ?
C5 C10 1.377(6) . ?
C5 C6 1.389(6) . ?
C6 C7 1.383(6) . ?
C6 H6 0.9300 . ?
C7 C8 1.361(6) . ?
C7 H7 0.9300 . ?
C8 C9 1.377(6) . ?
C9 C10 1.371(6) . ?
C9 H9 0.9300 . ?
C10 H10 0.9300 . ?
C11 C16 1.359(7) . ?
C11 C12 1.382(7) . ?
C12 C13 1.382(7) . ?
C12 H12 0.9300 . ?
C13 C14 1.364(8) . ?
C13 H13 0.9300 . ?
C14 C15 1.363(7) . ?
C14 H14 0.9300 . ?
C15 C16 1.371(6) . ?
C15 H15 0.9300 . ?
C16 H16 0.9300 . ?
C17 C18 1.378(6) . ?
C17 C22 1.394(6) . ?
C18 C19 1.369(6) . ?
C18 H18 0.9300 . ?
C19 C20 1.364(7) . ?
C19 H19 0.9300 . ?
C20 C21 1.382(7) . ?
C20 H20 0.9300 . ?
C21 C22 1.363(6) . ?
C21 H21 0.9300 . ?
C22 H22 0.9300 . ?

loop_
_geom_torsion_atom_site_label_1
_geom_torsion_atom_site_label_2
_geom_torsion_atom_site_label_3
_geom_torsion_atom_site_label_4
_geom_torsion
_geom_torsion_site_symmetry_1
_geom_torsion_site_symmetry_2
_geom_torsion_site_symmetry_3
_geom_torsion_site_symmetry_4
_geom_torsion_publ_flag
O3 S2 C1 F1 163.7(3) . . . . ?
O4 S2 C1 F1 -67.1(3) . . . . ?
C17 S2 C1 F1 47.5(3) . . . . ?
O3 S2 C1 C2 42.4(4) . . . . ?
O4 S2 C1 C2 171.5(3) . . . . ?
C17 S2 C1 C2 -73.9(3) . . . . ?
O3 S2 C1 S1 -85.2(3) . . . . ?
O4 S2 C1 S1 44.0(3) . . . . ?
C17 S2 C1 S1 158.6(2) . . . . ?
O1 S1 C1 F1 156.1(3) . . . . ?
O2 S1 C1 F1 -75.2(3) . . . . ?
C11 S1 C1 F1 38.1(4) . . . . ?
O1 S1 C1 C2 -86.8(3) . . . . ?
O2 S1 C1 C2 41.9(3) . . . . ?
C11 S1 C1 C2 155.2(3) . . . . ?
O1 S1 C1 S2 44.7(3) . . . . ?
O2 S1 C1 S2 173.4(2) . . . . ?
C11 S1 C1 S2 -73.3(3) . . . . ?
F1 C1 C2 C3 165.0(4) . . . . ?
S2 C1 C2 C3 -76.1(4) . . . . ?
S1 C1 C2 C3 51.1(5) . . . . ?
F1 C1 C2 C5 -65.6(5) . . . . ?
S2 C1 C2 C5 53.3(4) . . . . ?
S1 C1 C2 C5 -179.4(3) . . . . ?
C5 C2 C3 C4 100.8(6) . . . . ?
C1 C2 C3 C4 -129.0(5) . . . . ?
C3 C2 C5 C10 -165.9(4) . . . . ?
C1 C2 C5 C10 64.8(5) . . . . ?
C3 C2 C5 C6 10.4(6) . . . . ?
C1 C2 C5 C6 -118.9(4) . . . . ?
C10 C5 C6 C7 -2.0(7) . . . . ?
C2 C5 C6 C7 -178.4(4) . . . . ?
C5 C6 C7 C8 0.5(7) . . . . ?
C6 C7 C8 C9 1.2(7) . . . . ?
C6 C7 C8 Br 178.9(4) . . . . ?
C7 C8 C9 C10 -1.3(7) . . . . ?
Br C8 C9 C10 -179.0(4) . . . . ?
C8 C9 C10 C5 -0.3(7) . . . . ?
C6 C5 C10 C9 1.9(7) . . . . ?
C2 C5 C10 C9 178.3(4) . . . . ?
O1 S1 C11 C16 -9.1(5) . . . . ?
O2 S1 C11 C16 -142.0(4) . . . . ?
C1 S1 C11 C16 108.0(4) . . . . ?
O1 S1 C11 C12 164.6(3) . . . . ?
O2 S1 C11 C12 31.7(4) . . . . ?
C1 S1 C11 C12 -78.3(4) . . . . ?
C16 C11 C12 C13 -1.0(7) . . . . ?
S1 C11 C12 C13 -174.5(4) . . . . ?
C11 C12 C13 C14 -0.2(8) . . . . ?
C12 C13 C14 C15 1.7(9) . . . . ?
C13 C14 C15 C16 -1.9(9) . . . . ?
C12 C11 C16 C15 0.8(7) . . . . ?
S1 C11 C16 C15 174.1(4) . . . . ?
C14 C15 C16 C11 0.7(8) . . . . ?
O3 S2 C17 C18 -7.5(4) . . . . ?
O4 S2 C17 C18 -138.6(3) . . . . ?
C1 S2 C17 C18 107.7(4) . . . . ?
O3 S2 C17 C22 170.4(4) . . . . ?
O4 S2 C17 C22 39.3(4) . . . . ?
C1 S2 C17 C22 -74.4(4) . . . . ?
C22 C17 C18 C19 0.9(7) . . . . ?
S2 C17 C18 C19 178.7(4) . . . . ?
C17 C18 C19 C20 2.6(8) . . . . ?
C18 C19 C20 C21 -3.6(10) . . . . ?
C19 C20 C21 C22 1.1(10) . . . . ?
C20 C21 C22 C17 2.4(8) . . . . ?
C18 C17 C22 C21 -3.3(8) . . . . ?
S2 C17 C22 C21 178.8(4) . . . . ?

loop_
_cod_related_entry_id
_cod_related_entry_database
_cod_related_entry_code
1 ChemSpider 30653157
